data_7719975
loop_
_publ_author_name
'Tonon, Giovanni'
'Rafaniello, Anna'
'Mauceri, Matteo'
'Demitri, Nicola'
'Scattolin, Thomas'
'Rizzolio, Flavio'
'Visentin, Fabiano'

_publ_section_title
;
 Palladium(0) and Juglone: a New Alliance in the Fight Against Ovarian
 Cancer
;
_journal_name_full 'Dalton Transactions'
_journal_paper_doi 10.1039/D5DT01792K
_journal_year 2026
_chemical_formula_moiety 'C33 H30 N O3 P Pd'
_chemical_formula_sum 'C33 H30 N O3 P Pd'
_chemical_formula_weight 625.95
_space_group_crystal_system orthorhombic
_space_group_IT_number 61
_space_group_name_Hall '-P 2ac 2ab'
_space_group_name_H-M_alt 'P b c a'
_atom_sites_solution_hydrogens geom
_atom_sites_solution_primary direct
_atom_sites_solution_secondary difmap
_audit_creation_method SHELXL-2019/3
_audit_update_record
;
2025-04-09 deposited with the CCDC.	2025-12-04 downloaded from the CCDC.
;
_cell_angle_alpha 90
_cell_angle_beta 90
_cell_angle_gamma 90
_cell_formula_units_Z 16
_cell_length_a 22.714(5)
_cell_length_b 18.484(4)
_cell_length_c 26.741(5)
_cell_measurement_reflns_used 11956
_cell_measurement_temperature 100(2)
_cell_measurement_theta_max 31.104
_cell_measurement_theta_min 1.329
_cell_volume 11227(4)
_computing_cell_refinement 'XDS (Kabsch, 2010)'
_computing_data_collection 'Elettra XRD2 Data Collection SW'
_computing_data_reduction 'XDS (Kabsch, 2010)'
_computing_molecular_graphics 'Ortep3 for Windows - Coot'
_computing_publication_material 'enCIFer - publCIF'
_computing_structure_refinement 'SHELXL-2019/3 (Sheldrick, 2015)'
_computing_structure_solution 'SHELXT (Sheldrick, 2015)'
_diffrn_ambient_temperature 100(2)
_diffrn_measured_fraction_theta_full 0.999
_diffrn_measured_fraction_theta_max 0.914
_diffrn_measurement_device_type
;
'Arinax MD2s Goniometer, Pilatus 6M detector'
;
_diffrn_measurement_method 'Rotating crystal'
_diffrn_radiation_type Synchrotron
_diffrn_radiation_wavelength 0.620
_diffrn_reflns_av_R_equivalents 0.0743
_diffrn_reflns_av_unetI/netI 0.0339
_diffrn_reflns_Laue_measured_fraction_full 0.999
_diffrn_reflns_Laue_measured_fraction_max 0.914
_diffrn_reflns_limit_h_max 33
_diffrn_reflns_limit_h_min -33
_diffrn_reflns_limit_k_max 30
_diffrn_reflns_limit_k_min -30
_diffrn_reflns_limit_l_max 40
_diffrn_reflns_limit_l_min -40
_diffrn_reflns_number 264364
_diffrn_reflns_point_group_measured_fraction_full 0.999
_diffrn_reflns_point_group_measured_fraction_max 0.914
_diffrn_reflns_theta_full 21.839
_diffrn_reflns_theta_max 31.104
_diffrn_reflns_theta_min 1.329
_diffrn_source 'Elettra Synchrotron - XRD2 BL'
_diffrn_standards_decay_% 0
_diffrn_standards_interval_count 0
_diffrn_standards_number 0
_exptl_absorpt_coefficient_mu 0.518
_exptl_absorpt_correction_type none
_exptl_crystal_colour 'Dark Yellow'
_exptl_crystal_density_diffrn 1.481
_exptl_crystal_description Rods
_exptl_crystal_F_000 5120
_exptl_crystal_size_max 0.100
_exptl_crystal_size_mid 0.050
_exptl_crystal_size_min 0.020
_refine_diff_density_max 1.710
_refine_diff_density_min -1.727
_refine_diff_density_rms 0.094
_refine_ls_extinction_method none
_refine_ls_goodness_of_fit_ref 1.024
_refine_ls_hydrogen_treatment constr
_refine_ls_matrix_type full
_refine_ls_number_parameters 711
_refine_ls_number_reflns 24860
_refine_ls_number_restraints 0
_refine_ls_restrained_S_all 1.024
_refine_ls_R_factor_all 0.0464
_refine_ls_R_factor_gt 0.0367
_refine_ls_shift/su_max 0.003
_refine_ls_shift/su_mean 0.000
_refine_ls_structure_factor_coef Fsqd
_refine_ls_weighting_details 'w=1/[\s^2^(Fo^2^)+(0.0470P)^2^+7.7814P] where P=(Fo^2^+2Fc^2^)/3'
_refine_ls_weighting_scheme calc
_refine_ls_wR_factor_gt 0.0922
_refine_ls_wR_factor_ref 0.0986
_reflns_Friedel_coverage 0.000
_reflns_number_gt 20807
_reflns_number_total 24860
_reflns_threshold_expression 'I > 2\s(I)'
_cod_data_source_file d5dt01792k2.cif
_cod_data_source_block AR12LT
_cod_database_code 7719975
_shelx_shelxl_version_number 2019/3
_shelx_space_group_comment
;
The symmetry employed for this shelxl refinement is uniquely defined
by the following loop, which should always be used as a source of
symmetry information in preference to the above space-group names.
They are only intended as comments.
;
_shelx_estimated_absorpt_t_min 0.950
_shelx_estimated_absorpt_t_max 0.990

loop_
_space_group_symop_operation_xyz
'x, y, z'
'-x+1/2, -y, z+1/2'
'-x, y+1/2, -z+1/2'
'x+1/2, -y+1/2, -z'
'-x, -y, -z'
'x-1/2, y, -z-1/2'
'x, -y-1/2, z-1/2'
'-x-1/2, y-1/2, z'

loop_
_atom_site_label
_atom_site_type_symbol
_atom_site_fract_x
_atom_site_fract_y
_atom_site_fract_z
_atom_site_U_iso_or_equiv
_atom_site_adp_type
_atom_site_occupancy
_atom_site_site_symmetry_order
_atom_site_calc_flag
_atom_site_refinement_flags_posn
_atom_site_refinement_flags_adp
_atom_site_refinement_flags_occupancy
_atom_site_disorder_assembly
_atom_site_disorder_group
Pd_A:1 Pd 0.35913(2) 0.38091(2) 0.28301(2) 0.01834(3) Uani 1 1 d . . . . .
P_A:3 P 0.31882(2) 0.27792(2) 0.24786(2) 0.01739(6) Uani 1 1 d . . . . .
C18_A:3 C 0.30374(7) 0.15173(9) 0.30584(6) 0.0224(3) Uani 1 1 d . . . . .
H18_A:3 H 0.336634 0.132198 0.288549 0.027 Uiso 1 1 calc R U . . .
C17_A:3 C 0.27715(8) 0.11227(9) 0.34422(6) 0.0262(3) Uani 1 1 d . . . . .
H17_A:3 H 0.292792 0.066594 0.353648 0.031 Uiso 1 1 calc R U . . .
C16_A:3 C 0.22799(8) 0.13944(10) 0.36865(6) 0.0286(3) Uani 1 1 d . . . . .
H16_A:3 H 0.209875 0.112539 0.394719 0.034 Uiso 1 1 calc R U . . .
C15_A:3 C 0.20555(8) 0.20620(10) 0.35466(6) 0.0292(3) Uani 1 1 d . . . . .
H15_A:3 H 0.171251 0.224311 0.370674 0.035 Uiso 1 1 calc R U . . .
C14_A:3 C 0.23251(7) 0.24685(10) 0.31761(6) 0.0253(3) Uani 1 1 d . . . . .
H14_A:3 H 0.217366 0.293104 0.308984 0.030 Uiso 1 1 calc R U . . .
C13_A:3 C 0.28215(7) 0.21953(8) 0.29293(5) 0.0203(2) Uani 1 1 d . . . . .
C7_A:3 C 0.26497(6) 0.29217(8) 0.19844(5) 0.0190(2) Uani 1 1 d . . . . .
C8_A:3 C 0.27224(7) 0.35115(9) 0.16668(6) 0.0222(2) Uani 1 1 d . . . . .
H8_A:3 H 0.303249 0.384571 0.172568 0.027 Uiso 1 1 calc R U . . .
C9_A:3 C 0.23431(8) 0.36158(10) 0.12624(6) 0.0265(3) Uani 1 1 d . . . . .
H9_A:3 H 0.239742 0.401741 0.104559 0.032 Uiso 1 1 calc R U . . .
C10_A:3 C 0.18878(8) 0.31334(10) 0.11777(6) 0.0278(3) Uani 1 1 d . . . . .
H10_A:3 H 0.162996 0.320316 0.090216 0.033 Uiso 1 1 calc R U . . .
C11_A:3 C 0.18078(7) 0.25456(10) 0.14965(6) 0.0265(3) Uani 1 1 d . . . . .
H11_A:3 H 0.149462 0.221552 0.143826 0.032 Uiso 1 1 calc R U . . .
C12_A:3 C 0.21849(7) 0.24405(9) 0.18997(6) 0.0227(3) Uani 1 1 d . . . . .
H12_A:3 H 0.212675 0.204121 0.211786 0.027 Uiso 1 1 calc R U . . .
C1_A:3 C 0.37292(6) 0.21858(8) 0.21906(5) 0.0187(2) Uani 1 1 d . . . . .
C2_A:3 C 0.42600(7) 0.20816(9) 0.24437(6) 0.0226(3) Uani 1 1 d . . . . .
H2_A:3 H 0.433035 0.232943 0.274910 0.027 Uiso 1 1 calc R U . . .
C3_A:3 C 0.46857(7) 0.16192(9) 0.22530(6) 0.0261(3) Uani 1 1 d . . . . .
H3_A:3 H 0.504069 0.153926 0.243259 0.031 Uiso 1 1 calc R U . . .
C4_A:3 C 0.45913(8) 0.12736(9) 0.17986(6) 0.0269(3) Uani 1 1 d . . . . .
H4_A:3 H 0.488144 0.095625 0.166692 0.032 Uiso 1 1 calc R U . . .
C5_A:3 C 0.40733(8) 0.13926(10) 0.15382(6) 0.0274(3) Uani 1 1 d . . . . .
H5_A:3 H 0.401459 0.116827 0.122248 0.033 Uiso 1 1 calc R U . . .
C6_A:3 C 0.36384(7) 0.18386(9) 0.17361(6) 0.0229(3) Uani 1 1 d . . . . .
H6_A:3 H 0.327901 0.190589 0.156043 0.027 Uiso 1 1 calc R U . . .
O4_A:2 O 0.20021(6) 0.42745(9) 0.29272(6) 0.0380(3) Uani 1 1 d . . . . .
C4_A:2 C 0.25050(7) 0.45293(10) 0.28937(7) 0.0279(3) Uani 1 1 d . . . . .
C4A_A:2 C 0.26791(8) 0.49842(9) 0.24625(6) 0.0270(3) Uani 1 1 d . . . . .
C6_A:2 C 0.24728(10) 0.54115(11) 0.16329(8) 0.0384(4) Uani 1 1 d . . . . .
H6_A:2 H 0.221136 0.545275 0.135713 0.046 Uiso 1 1 calc R U . . .
C7_A:2 C 0.30258(11) 0.57042(11) 0.16008(8) 0.0387(4) Uani 1 1 d . . . . .
H7_A:2 H 0.315100 0.592608 0.129852 0.046 Uiso 1 1 calc R U . . .
C8A_A:2 C 0.32387(8) 0.53065(9) 0.24487(7) 0.0278(3) Uani 1 1 d . . . . .
C1_A:2 C 0.36446(8) 0.52640(10) 0.28848(7) 0.0282(3) Uani 1 1 d . . . . .
O1_A:2 O 0.41013(7) 0.56401(9) 0.28972(7) 0.0412(3) Uani 1 1 d . . . . .
C2_A:2 C 0.34917(7) 0.47639(9) 0.32792(6) 0.0255(3) Uani 1 1 d . . . . .
H2_A:2 H 0.375619 0.469028 0.354965 0.031 Uiso 1 1 calc R U . . .
C3_A:2 C 0.29518(7) 0.43829(10) 0.32663(6) 0.0256(3) Uani 1 1 d . . . . .
H3_A:2 H 0.288017 0.401937 0.350989 0.031 Uiso 1 1 calc R U . . .
C8O_A:2 C 0.34098(10) 0.56772(10) 0.20149(8) 0.0348(4) Uani 1 1 d . . . . .
OA_A:2 O 0.39299(8) 0.59997(10) 0.19810(8) 0.0486(4) Uani 1 1 d . . . . .
HA_A:2 H 0.411465 0.594607 0.225061 0.073 Uiso 1 1 calc R U . . .
C5H_A:2 C 0.22896(9) 0.50566(11) 0.20615(7) 0.0335(4) Uani 1 1 d . . . . .
H5H_A:2 H 0.190259 0.486404 0.208251 0.040 Uiso 1 1 calc R U . . .
N_A:4 N 0.49287(6) 0.37679(8) 0.25198(5) 0.0249(2) Uani 1 1 d . . . . .
C_A:4 C 0.44373(7) 0.37609(9) 0.26244(6) 0.0234(3) Uani 1 1 d . . . . .
C1_A:4 C 0.55492(7) 0.38504(9) 0.23894(6) 0.0233(3) Uani 1 1 d . . . . .
C2_A:4 C 0.56631(7) 0.34323(10) 0.19077(6) 0.0279(3) Uani 1 1 d . . . . .
H2A_A:4 H 0.557477 0.291909 0.196097 0.042 Uiso 1 1 calc R U . . .
H2B_A:4 H 0.607697 0.348643 0.181132 0.042 Uiso 1 1 calc R U . . .
H2C_A:4 H 0.541062 0.362261 0.164123 0.042 Uiso 1 1 calc R U . . .
C3_A:4 C 0.56569(8) 0.46599(10) 0.23285(8) 0.0307(3) Uani 1 1 d . . . . .
H3A_A:4 H 0.539127 0.485298 0.207237 0.046 Uiso 1 1 calc R U . . .
H3B_A:4 H 0.606597 0.474180 0.222666 0.046 Uiso 1 1 calc R U . . .
H3C_A:4 H 0.558263 0.490515 0.264720 0.046 Uiso 1 1 calc R U . . .
C4_A:4 C 0.59109(8) 0.35299(11) 0.28153(6) 0.0295(3) Uani 1 1 d . . . . .
H4A_A:4 H 0.582383 0.379044 0.312579 0.044 Uiso 1 1 calc R U . . .
H4B_A:4 H 0.633093 0.357546 0.273780 0.044 Uiso 1 1 calc R U . . .
H4C_A:4 H 0.581040 0.301768 0.285615 0.044 Uiso 1 1 calc R U . . .
Pd_B:1 Pd 0.09719(2) 0.21791(2) 0.46152(2) 0.01738(3) Uani 1 1 d . . . . .
O4_B:2 O -0.05930(6) 0.15944(9) 0.47867(5) 0.0352(3) Uani 1 1 d . . . . .
C4_B:2 C -0.00843(7) 0.13736(10) 0.47767(6) 0.0261(3) Uani 1 1 d . . . . .
C4A_B:2 C 0.01734(7) 0.09809(10) 0.52103(6) 0.0263(3) Uani 1 1 d . . . . .
C6_B:2 C 0.00979(10) 0.06040(12) 0.60680(7) 0.0392(4) Uani 1 1 d . . . . .
H6_B:2 H -0.011866 0.057773 0.637137 0.047 Uiso 1 1 calc R U . . .
C7_B:2 C 0.06515(10) 0.03081(11) 0.60444(7) 0.0368(4) Uani 1 1 d . . . . .
H7_B:2 H 0.081805 0.009352 0.633456 0.044 Uiso 1 1 calc R U . . .
C8A_B:2 C 0.07353(7) 0.06604(9) 0.51747(6) 0.0241(3) Uani 1 1 d . . . . .
C1_B:2 C 0.10725(7) 0.06762(9) 0.46997(6) 0.0242(3) Uani 1 1 d . . . . .
O1_B:2 O 0.15371(6) 0.03159(8) 0.46551(5) 0.0322(3) Uani 1 1 d . . . . .
C2_B:2 C 0.08470(7) 0.11183(8) 0.42997(6) 0.0220(2) Uani 1 1 d . . . . .
H2_B:2 H 0.106866 0.116625 0.400025 0.026 Uiso 1 1 calc R U . . .
C3_B:2 C 0.03005(7) 0.14834(9) 0.43442(6) 0.0225(3) Uani 1 1 d . . . . .
H3_B:2 H 0.018127 0.180685 0.408736 0.027 Uiso 1 1 calc R U . . .
C8O_B:2 C 0.09735(9) 0.03187(10) 0.55983(7) 0.0301(3) Uani 1 1 d . . . . .
OA_B:2 O 0.14954(7) 0.00006(9) 0.55892(6) 0.0382(3) Uani 1 1 d . . . . .
HA_B:2 H 0.163674 0.002712 0.529955 0.057 Uiso 1 1 calc R U . . .
C5H_B:2 C -0.01501(9) 0.09413(12) 0.56542(7) 0.0340(4) Uani 1 1 d . . . . .
H5H_B:2 H -0.053443 0.114242 0.567272 0.041 Uiso 1 1 calc R U . . .
P_B:3 P 0.05749(2) 0.33037(2) 0.47865(2) 0.01829(6) Uani 1 1 d . . . . .
C18_B:3 C 0.01058(7) 0.44135(9) 0.41762(6) 0.0232(3) Uani 1 1 d . . . . .
H18_B:3 H 0.040233 0.471883 0.431110 0.028 Uiso 1 1 calc R U . . .
C17_B:3 C -0.02916(7) 0.46888(9) 0.38275(6) 0.0252(3) Uani 1 1 d . . . . .
H17_B:3 H -0.026227 0.517796 0.372124 0.030 Uiso 1 1 calc R U . . .
C16_B:3 C -0.07299(7) 0.42460(10) 0.36363(6) 0.0265(3) Uani 1 1 d . . . . .
H16_B:3 H -0.100105 0.443144 0.339812 0.032 Uiso 1 1 calc R U . . .
C15_B:3 C -0.07729(7) 0.35312(10) 0.37930(6) 0.0262(3) Uani 1 1 d . . . . .
H15_B:3 H -0.107636 0.323075 0.366397 0.031 Uiso 1 1 calc R U . . .
C14_B:3 C -0.03749(7) 0.32538(9) 0.41368(6) 0.0227(3) Uani 1 1 d . . . . .
H14_B:3 H -0.040599 0.276433 0.424191 0.027 Uiso 1 1 calc R U . . .
C13_B:3 C 0.00714(6) 0.36934(8) 0.43284(5) 0.0201(2) Uani 1 1 d . . . . .
C7_B:3 C 0.01383(7) 0.33298(9) 0.53558(5) 0.0214(2) Uani 1 1 d . . . . .
C8_B:3 C 0.02923(10) 0.28763(15) 0.57476(7) 0.0454(6) Uani 1 1 d . . . . .
H8_B:3 H 0.062618 0.256949 0.571928 0.054 Uiso 1 1 calc R U . . .
C9_B:3 C -0.00435(14) 0.2872(2) 0.61814(9) 0.0690(10) Uani 1 1 d . . . . .
H9_B:3 H 0.006595 0.256745 0.645180 0.083 Uiso 1 1 calc R U . . .
C10_B:3 C -0.05353(11) 0.33080(16) 0.62234(8) 0.0518(7) Uani 1 1 d . . . . .
H10_B:3 H -0.076365 0.329855 0.652091 0.062 Uiso 1 1 calc R U . . .
C11_B:3 C -0.06952(8) 0.37558(11) 0.58349(7) 0.0306(3) Uani 1 1 d . . . . .
H11_B:3 H -0.103419 0.405425 0.586256 0.037 Uiso 1 1 calc R U . . .
C12_B:3 C -0.03579(7) 0.37676(9) 0.54034(6) 0.0240(3) Uani 1 1 d . . . . .
H12_B:3 H -0.046649 0.407869 0.513605 0.029 Uiso 1 1 calc R U . . .
C1_B:3 C 0.11276(6) 0.40114(8) 0.48569(5) 0.0201(2) Uani 1 1 d . . . . .
C2_B:3 C 0.15342(7) 0.41100(9) 0.44679(6) 0.0246(3) Uani 1 1 d . . . . .
H2_B:3 H 0.151813 0.380716 0.418115 0.030 Uiso 1 1 calc R U . . .
C3_B:3 C 0.19584(8) 0.46453(9) 0.44991(7) 0.0280(3) Uani 1 1 d . . . . .
H3_B:3 H 0.222900 0.471184 0.423215 0.034 Uiso 1 1 calc R U . . .
C4_B:3 C 0.19905(8) 0.50854(10) 0.49185(7) 0.0296(3) Uani 1 1 d . . . . .
H4_B:3 H 0.228424 0.544987 0.494034 0.036 Uiso 1 1 calc R U . . .
C5_B:3 C 0.15931(8) 0.49912(10) 0.53043(7) 0.0309(3) Uani 1 1 d . . . . .
H5_B:3 H 0.161288 0.529351 0.559109 0.037 Uiso 1 1 calc R U . . .
C6_B:3 C 0.11640(7) 0.44554(10) 0.52745(6) 0.0258(3) Uani 1 1 d . . . . .
H6_B:3 H 0.089368 0.439292 0.554213 0.031 Uiso 1 1 calc R U . . .
N_B:4 N 0.22976(6) 0.25366(8) 0.48765(5) 0.0235(2) Uani 1 1 d . . . . .
C_B:4 C 0.18177(7) 0.23851(9) 0.47880(6) 0.0218(2) Uani 1 1 d . . . . .
C1_B:4 C 0.29016(7) 0.27654(9) 0.49737(6) 0.0242(3) Uani 1 1 d . . . . .
C2_B:4 C 0.28831(9) 0.33113(12) 0.53985(8) 0.0354(4) Uani 1 1 d . . . . .
H2A_B:4 H 0.261973 0.371056 0.530858 0.053 Uiso 1 1 calc R U . . .
H2B_B:4 H 0.328002 0.350027 0.545843 0.053 Uiso 1 1 calc R U . . .
H2C_B:4 H 0.273770 0.307505 0.570246 0.053 Uiso 1 1 calc R U . . .
C3_B:4 C 0.32559(8) 0.20993(11) 0.51154(9) 0.0370(4) Uani 1 1 d . . . . .
H3A_B:4 H 0.309596 0.189007 0.542349 0.055 Uiso 1 1 calc R U . . .
H3B_B:4 H 0.366796 0.223601 0.516871 0.055 Uiso 1 1 calc R U . . .
H3C_B:4 H 0.323222 0.174207 0.484531 0.055 Uiso 1 1 calc R U . . .
C4_B:4 C 0.31362(9) 0.31051(14) 0.44945(8) 0.0387(4) Uani 1 1 d . . . . .
H4A_B:4 H 0.312646 0.274688 0.422448 0.058 Uiso 1 1 calc R U . . .
H4B_B:4 H 0.354246 0.326644 0.454746 0.058 Uiso 1 1 calc R U . . .
H4C_B:4 H 0.289068 0.352064 0.440333 0.058 Uiso 1 1 calc R U . . .

loop_
_atom_site_aniso_label
_atom_site_aniso_U_11
_atom_site_aniso_U_22
_atom_site_aniso_U_33
_atom_site_aniso_U_23
_atom_site_aniso_U_13
_atom_site_aniso_U_12
Pd_A:1 0.01459(5) 0.02419(5) 0.01623(5) -0.00306(3) 0.00045(3) -0.00033(3)
P_A:3 0.01574(15) 0.02187(15) 0.01456(14) -0.00112(11) 0.00114(11) 0.00019(11)
C18_A:3 0.0228(6) 0.0260(7) 0.0186(6) 0.0004(5) 0.0012(5) -0.0022(5)
C17_A:3 0.0284(7) 0.0296(7) 0.0206(6) 0.0037(5) -0.0005(5) -0.0060(6)
C16_A:3 0.0300(8) 0.0362(8) 0.0197(6) 0.0018(6) 0.0048(5) -0.0090(6)
C15_A:3 0.0271(8) 0.0385(9) 0.0219(7) -0.0011(6) 0.0083(5) -0.0036(6)
C14_A:3 0.0234(7) 0.0305(7) 0.0220(6) 0.0004(5) 0.0062(5) -0.0002(5)
C13_A:3 0.0205(6) 0.0255(6) 0.0149(5) -0.0014(5) 0.0020(4) -0.0028(5)
C7_A:3 0.0176(6) 0.0223(6) 0.0170(5) -0.0023(4) 0.0003(4) 0.0024(4)
C8_A:3 0.0221(6) 0.0257(6) 0.0187(6) 0.0005(5) 0.0014(5) 0.0009(5)
C9_A:3 0.0293(7) 0.0318(7) 0.0183(6) 0.0010(5) -0.0011(5) 0.0056(6)
C10_A:3 0.0276(7) 0.0344(8) 0.0214(7) -0.0057(6) -0.0051(5) 0.0070(6)
C11_A:3 0.0216(7) 0.0316(7) 0.0264(7) -0.0062(6) -0.0055(5) 0.0019(6)
C12_A:3 0.0210(6) 0.0251(6) 0.0221(6) -0.0021(5) -0.0021(5) 0.0003(5)
C1_A:3 0.0175(6) 0.0227(6) 0.0158(5) 0.0017(4) 0.0024(4) 0.0021(4)
C2_A:3 0.0207(6) 0.0270(7) 0.0200(6) 0.0023(5) -0.0007(5) 0.0028(5)
C3_A:3 0.0213(7) 0.0300(7) 0.0271(7) 0.0051(6) 0.0009(5) 0.0062(5)
C4_A:3 0.0264(7) 0.0301(7) 0.0243(7) 0.0041(6) 0.0080(5) 0.0086(6)
C5_A:3 0.0316(8) 0.0321(8) 0.0185(6) -0.0016(5) 0.0037(5) 0.0100(6)
C6_A:3 0.0238(7) 0.0274(7) 0.0174(6) -0.0012(5) 0.0013(5) 0.0050(5)
O4_A:2 0.0186(6) 0.0443(8) 0.0511(9) -0.0030(7) -0.0009(5) -0.0005(5)
C4_A:2 0.0213(7) 0.0311(7) 0.0313(8) -0.0080(6) -0.0015(5) 0.0036(6)
C4A_A:2 0.0270(7) 0.0279(7) 0.0261(7) -0.0076(6) -0.0042(5) 0.0053(6)
C6_A:2 0.0510(12) 0.0312(8) 0.0330(9) -0.0055(7) -0.0118(8) 0.0091(8)
C7_A:2 0.0580(13) 0.0286(8) 0.0295(9) 0.0008(7) 0.0023(8) 0.0071(8)
C8A_A:2 0.0288(8) 0.0260(7) 0.0285(7) -0.0051(6) -0.0004(6) 0.0026(6)
C1_A:2 0.0246(7) 0.0279(7) 0.0321(8) -0.0091(6) -0.0009(6) -0.0012(6)
O1_A:2 0.0304(7) 0.0356(7) 0.0577(10) -0.0064(7) -0.0029(6) -0.0103(6)
C2_A:2 0.0234(7) 0.0289(7) 0.0244(7) -0.0090(6) -0.0031(5) 0.0016(5)
C3_A:2 0.0211(6) 0.0324(7) 0.0233(6) -0.0068(6) 0.0030(5) 0.0024(5)
C8O_A:2 0.0405(10) 0.0267(8) 0.0373(9) -0.0028(7) 0.0039(7) -0.0003(7)
OA_A:2 0.0405(9) 0.0452(9) 0.0600(11) 0.0049(8) 0.0064(8) -0.0116(7)
C5H_A:2 0.0318(9) 0.0336(8) 0.0349(9) -0.0080(7) -0.0093(7) 0.0053(7)
N_A:4 0.0180(6) 0.0327(7) 0.0240(6) -0.0023(5) 0.0001(4) 0.0008(5)
C_A:4 0.0182(6) 0.0288(7) 0.0231(6) -0.0039(5) -0.0009(5) -0.0003(5)
C1_A:4 0.0150(6) 0.0317(7) 0.0230(6) -0.0007(5) 0.0003(4) 0.0006(5)
C2_A:4 0.0215(7) 0.0387(9) 0.0236(7) -0.0032(6) 0.0010(5) 0.0042(6)
C3_A:4 0.0210(7) 0.0302(8) 0.0411(9) -0.0010(7) -0.0017(6) -0.0003(6)
C4_A:4 0.0214(7) 0.0425(9) 0.0247(7) 0.0023(6) -0.0030(5) 0.0029(6)
Pd_B:1 0.01521(5) 0.02282(5) 0.01410(5) -0.00123(3) -0.00048(3) -0.00004(3)
O4_B:2 0.0192(5) 0.0520(8) 0.0343(7) 0.0016(6) 0.0018(5) -0.0009(5)
C4_B:2 0.0202(7) 0.0356(8) 0.0227(7) -0.0018(6) -0.0016(5) -0.0059(6)
C4A_B:2 0.0246(7) 0.0324(8) 0.0219(6) 0.0009(6) -0.0002(5) -0.0059(6)
C6_B:2 0.0465(11) 0.0462(11) 0.0250(8) 0.0039(7) 0.0069(7) -0.0064(9)
C7_B:2 0.0556(12) 0.0322(8) 0.0227(7) 0.0047(6) -0.0031(7) -0.0022(8)
C8A_B:2 0.0259(7) 0.0247(7) 0.0215(6) 0.0002(5) -0.0016(5) -0.0028(5)
C1_B:2 0.0250(7) 0.0233(6) 0.0242(7) -0.0020(5) -0.0023(5) -0.0016(5)
O1_B:2 0.0299(6) 0.0311(6) 0.0355(7) 0.0007(5) 0.0000(5) 0.0062(5)
C2_B:2 0.0230(6) 0.0241(6) 0.0189(6) -0.0026(5) -0.0002(5) -0.0013(5)
C3_B:2 0.0199(6) 0.0290(7) 0.0187(6) -0.0022(5) -0.0028(4) -0.0029(5)
C8O_B:2 0.0384(9) 0.0262(7) 0.0259(7) 0.0024(6) -0.0057(6) 0.0000(6)
OA_B:2 0.0378(7) 0.0411(8) 0.0358(7) 0.0024(6) -0.0038(6) 0.0120(6)
C5H_B:2 0.0297(8) 0.0462(10) 0.0262(8) 0.0025(7) 0.0060(6) -0.0051(7)
P_B:3 0.01684(15) 0.02412(16) 0.01392(14) -0.00170(12) -0.00033(11) 0.00064(12)
C18_B:3 0.0244(7) 0.0260(7) 0.0191(6) -0.0019(5) -0.0009(5) 0.0022(5)
C17_B:3 0.0268(7) 0.0271(7) 0.0216(6) 0.0006(5) -0.0002(5) 0.0050(5)
C16_B:3 0.0245(7) 0.0345(8) 0.0204(6) -0.0004(6) -0.0033(5) 0.0064(6)
C15_B:3 0.0216(7) 0.0337(8) 0.0235(7) -0.0014(6) -0.0046(5) 0.0016(6)
C14_B:3 0.0203(6) 0.0279(7) 0.0199(6) -0.0002(5) -0.0018(5) 0.0001(5)
C13_B:3 0.0193(6) 0.0265(6) 0.0146(5) -0.0012(5) -0.0009(4) 0.0016(5)
C7_B:3 0.0195(6) 0.0293(7) 0.0154(5) -0.0014(5) 0.0003(4) 0.0012(5)
C8_B:3 0.0423(11) 0.0724(15) 0.0214(8) 0.0159(9) 0.0081(7) 0.0278(10)
C9_B:3 0.0696(17) 0.109(2) 0.0284(10) 0.0336(13) 0.0214(11) 0.0500(17)
C10_B:3 0.0511(13) 0.0783(17) 0.0258(9) 0.0181(10) 0.0190(8) 0.0256(12)
C11_B:3 0.0257(8) 0.0421(9) 0.0239(7) 0.0010(6) 0.0075(5) 0.0063(6)
C12_B:3 0.0238(7) 0.0285(7) 0.0199(6) 0.0005(5) 0.0039(5) 0.0023(5)
C1_B:3 0.0189(6) 0.0237(6) 0.0176(6) -0.0012(5) -0.0002(4) 0.0009(5)
C2_B:3 0.0260(7) 0.0268(7) 0.0211(6) 0.0000(5) 0.0044(5) 0.0009(5)
C3_B:3 0.0253(7) 0.0269(7) 0.0320(8) 0.0031(6) 0.0063(6) 0.0001(6)
C4_B:3 0.0227(7) 0.0268(7) 0.0394(9) -0.0008(6) -0.0004(6) -0.0015(6)
C5_B:3 0.0265(8) 0.0331(8) 0.0332(8) -0.0102(7) 0.0001(6) -0.0047(6)
C6_B:3 0.0219(7) 0.0323(7) 0.0230(6) -0.0076(6) 0.0016(5) -0.0020(6)
N_B:4 0.0206(6) 0.0278(6) 0.0220(6) 0.0002(5) -0.0013(4) -0.0009(5)
C_B:4 0.0191(6) 0.0263(6) 0.0201(6) -0.0001(5) -0.0001(4) 0.0007(5)
C1_B:4 0.0167(6) 0.0296(7) 0.0262(7) 0.0041(5) -0.0040(5) -0.0031(5)
C2_B:4 0.0314(9) 0.0392(9) 0.0357(9) -0.0073(7) -0.0060(7) -0.0073(7)
C3_B:4 0.0223(8) 0.0357(9) 0.0529(12) 0.0096(8) -0.0029(7) 0.0033(6)
C4_B:4 0.0245(8) 0.0583(13) 0.0333(9) 0.0138(9) -0.0009(6) -0.0083(8)

loop_
_atom_type_symbol
_atom_type_description
_atom_type_scat_dispersion_real
_atom_type_scat_dispersion_imag
_atom_type_scat_source
C C 0.0020 0.0012 'International Tables Vol C Tables 4.2.6.8 and 6.1.1.4'
N N 0.0042 0.0025 'International Tables Vol C Tables 4.2.6.8 and 6.1.1.4'
O O 0.0077 0.0045 'International Tables Vol C Tables 4.2.6.8 and 6.1.1.4'
P P 0.0809 0.0720 'International Tables Vol C Tables 4.2.6.8 and 6.1.1.4'
Pd Pd -1.3766 0.7904 'International Tables Vol C Tables 4.2.6.8 and 6.1.1.4'
H H 0.0000 0.0000 'International Tables Vol C Tables 4.2.6.8 and 6.1.1.4'

loop_
_geom_angle_atom_site_label_1
_geom_angle_atom_site_label_2
_geom_angle_atom_site_label_3
_geom_angle
_geom_angle_site_symmetry_1
_geom_angle_site_symmetry_3
_geom_angle_publ_flag
C_A:4 Pd_A:1 C3_A:2 145.32(6) . . ?
C_A:4 Pd_A:1 C2_A:2 106.95(6) . . ?
C3_A:2 Pd_A:1 C2_A:2 38.50(6) . . ?
C_A:4 Pd_A:1 P_A:3 103.41(5) . . ?
C3_A:2 Pd_A:1 P_A:3 111.12(5) . . ?
C2_A:2 Pd_A:1 P_A:3 149.61(5) . . ?
C1_A:3 P_A:3 C13_A:3 103.42(7) . . ?
C1_A:3 P_A:3 C7_A:3 103.54(7) . . ?
C13_A:3 P_A:3 C7_A:3 105.03(7) . . ?
C1_A:3 P_A:3 Pd_A:1 113.65(5) . . ?
C13_A:3 P_A:3 Pd_A:1 113.60(5) . . ?
C7_A:3 P_A:3 Pd_A:1 116.24(5) . . ?
C13_A:3 C18_A:3 C17_A:3 120.08(15) . . ?
C13_A:3 C18_A:3 H18_A:3 120.0 . . ?
C17_A:3 C18_A:3 H18_A:3 120.0 . . ?
C16_A:3 C17_A:3 C18_A:3 120.32(16) . . ?
C16_A:3 C17_A:3 H17_A:3 119.8 . . ?
C18_A:3 C17_A:3 H17_A:3 119.8 . . ?
C15_A:3 C16_A:3 C17_A:3 119.39(15) . . ?
C15_A:3 C16_A:3 H16_A:3 120.3 . . ?
C17_A:3 C16_A:3 H16_A:3 120.3 . . ?
C14_A:3 C15_A:3 C16_A:3 120.86(16) . . ?
C14_A:3 C15_A:3 H15_A:3 119.6 . . ?
C16_A:3 C15_A:3 H15_A:3 119.6 . . ?
C15_A:3 C14_A:3 C13_A:3 119.80(16) . . ?
C15_A:3 C14_A:3 H14_A:3 120.1 . . ?
C13_A:3 C14_A:3 H14_A:3 120.1 . . ?
C18_A:3 C13_A:3 C14_A:3 119.48(14) . . ?
C18_A:3 C13_A:3 P_A:3 122.56(11) . . ?
C14_A:3 C13_A:3 P_A:3 117.82(12) . . ?
C8_A:3 C7_A:3 C12_A:3 119.25(14) . . ?
C8_A:3 C7_A:3 P_A:3 118.48(11) . . ?
C12_A:3 C7_A:3 P_A:3 122.20(11) . . ?
C7_A:3 C8_A:3 C9_A:3 120.51(15) . . ?
C7_A:3 C8_A:3 H8_A:3 119.7 . . ?
C9_A:3 C8_A:3 H8_A:3 119.7 . . ?
C10_A:3 C9_A:3 C8_A:3 119.93(16) . . ?
C10_A:3 C9_A:3 H9_A:3 120.0 . . ?
C8_A:3 C9_A:3 H9_A:3 120.0 . . ?
C9_A:3 C10_A:3 C11_A:3 119.99(15) . . ?
C9_A:3 C10_A:3 H10_A:3 120.0 . . ?
C11_A:3 C10_A:3 H10_A:3 120.0 . . ?
C12_A:3 C11_A:3 C10_A:3 120.21(16) . . ?
C12_A:3 C11_A:3 H11_A:3 119.9 . . ?
C10_A:3 C11_A:3 H11_A:3 119.9 . . ?
C11_A:3 C12_A:3 C7_A:3 120.10(15) . . ?
C11_A:3 C12_A:3 H12_A:3 119.9 . . ?
C7_A:3 C12_A:3 H12_A:3 119.9 . . ?
C6_A:3 C1_A:3 C2_A:3 119.24(13) . . ?
C6_A:3 C1_A:3 P_A:3 123.26(11) . . ?
C2_A:3 C1_A:3 P_A:3 117.50(11) . . ?
C3_A:3 C2_A:3 C1_A:3 120.58(15) . . ?
C3_A:3 C2_A:3 H2_A:3 119.7 . . ?
C1_A:3 C2_A:3 H2_A:3 119.7 . . ?
C2_A:3 C3_A:3 C4_A:3 119.79(15) . . ?
C2_A:3 C3_A:3 H3_A:3 120.1 . . ?
C4_A:3 C3_A:3 H3_A:3 120.1 . . ?
C5_A:3 C4_A:3 C3_A:3 119.86(15) . . ?
C5_A:3 C4_A:3 H4_A:3 120.1 . . ?
C3_A:3 C4_A:3 H4_A:3 120.1 . . ?
C4_A:3 C5_A:3 C6_A:3 120.40(15) . . ?
C4_A:3 C5_A:3 H5_A:3 119.8 . . ?
C6_A:3 C5_A:3 H5_A:3 119.8 . . ?
C1_A:3 C6_A:3 C5_A:3 120.05(15) . . ?
C1_A:3 C6_A:3 H6_A:3 120.0 . . ?
C5_A:3 C6_A:3 H6_A:3 120.0 . . ?
O4_A:2 C4_A:2 C3_A:2 121.72(18) . . ?
O4_A:2 C4_A:2 C4A_A:2 121.21(17) . . ?
C3_A:2 C4_A:2 C4A_A:2 117.05(15) . . ?
C5H_A:2 C4A_A:2 C8A_A:2 120.84(18) . . ?
C5H_A:2 C4A_A:2 C4_A:2 118.90(17) . . ?
C8A_A:2 C4A_A:2 C4_A:2 120.19(15) . . ?
C7_A:2 C6_A:2 C5H_A:2 120.97(19) . . ?
C7_A:2 C6_A:2 H6_A:2 119.5 . . ?
C5H_A:2 C6_A:2 H6_A:2 119.5 . . ?
C6_A:2 C7_A:2 C8O_A:2 120.2(2) . . ?
C6_A:2 C7_A:2 H7_A:2 119.9 . . ?
C8O_A:2 C7_A:2 H7_A:2 119.9 . . ?
C8O_A:2 C8A_A:2 C4A_A:2 118.67(17) . . ?
C8O_A:2 C8A_A:2 C1_A:2 120.15(17) . . ?
C4A_A:2 C8A_A:2 C1_A:2 121.18(16) . . ?
O1_A:2 C1_A:2 C2_A:2 122.42(17) . . ?
O1_A:2 C1_A:2 C8A_A:2 120.38(18) . . ?
C2_A:2 C1_A:2 C8A_A:2 117.18(15) . . ?
C3_A:2 C2_A:2 C1_A:2 120.60(15) . . ?
C3_A:2 C2_A:2 Pd_A:1 70.63(9) . . ?
C1_A:2 C2_A:2 Pd_A:1 95.30(10) . . ?
C3_A:2 C2_A:2 H2_A:2 119.7 . . ?
C1_A:2 C2_A:2 H2_A:2 119.7 . . ?
Pd_A:1 C2_A:2 H2_A:2 104.0 . . ?
C2_A:2 C3_A:2 C4_A:2 122.11(16) . . ?
C2_A:2 C3_A:2 Pd_A:1 70.87(9) . . ?
C4_A:2 C3_A:2 Pd_A:1 101.13(11) . . ?
C2_A:2 C3_A:2 H3_A:2 118.9 . . ?
C4_A:2 C3_A:2 H3_A:2 118.9 . . ?
Pd_A:1 C3_A:2 H3_A:2 98.0 . . ?
OA_A:2 C8O_A:2 C8A_A:2 121.5(2) . . ?
OA_A:2 C8O_A:2 C7_A:2 118.8(2) . . ?
C8A_A:2 C8O_A:2 C7_A:2 119.70(19) . . ?
C8O_A:2 OA_A:2 HA_A:2 109.5 . . ?
C6_A:2 C5H_A:2 C4A_A:2 119.37(19) . . ?
C6_A:2 C5H_A:2 H5H_A:2 120.3 . . ?
C4A_A:2 C5H_A:2 H5H_A:2 120.3 . . ?
C_A:4 N_A:4 C1_A:4 174.65(17) . . ?
N_A:4 C_A:4 Pd_A:1 176.28(15) . . ?
N_A:4 C1_A:4 C4_A:4 107.54(13) . . ?
N_A:4 C1_A:4 C2_A:4 108.22(13) . . ?
C4_A:4 C1_A:4 C2_A:4 110.06(14) . . ?
N_A:4 C1_A:4 C3_A:4 106.43(13) . . ?
C4_A:4 C1_A:4 C3_A:4 112.02(15) . . ?
C2_A:4 C1_A:4 C3_A:4 112.33(15) . . ?
C1_A:4 C2_A:4 H2A_A:4 109.5 . . ?
C1_A:4 C2_A:4 H2B_A:4 109.5 . . ?
H2A_A:4 C2_A:4 H2B_A:4 109.5 . . ?
C1_A:4 C2_A:4 H2C_A:4 109.5 . . ?
H2A_A:4 C2_A:4 H2C_A:4 109.5 . . ?
H2B_A:4 C2_A:4 H2C_A:4 109.5 . . ?
C1_A:4 C3_A:4 H3A_A:4 109.5 . . ?
C1_A:4 C3_A:4 H3B_A:4 109.5 . . ?
H3A_A:4 C3_A:4 H3B_A:4 109.5 . . ?
C1_A:4 C3_A:4 H3C_A:4 109.5 . . ?
H3A_A:4 C3_A:4 H3C_A:4 109.5 . . ?
H3B_A:4 C3_A:4 H3C_A:4 109.5 . . ?
C1_A:4 C4_A:4 H4A_A:4 109.5 . . ?
C1_A:4 C4_A:4 H4B_A:4 109.5 . . ?
H4A_A:4 C4_A:4 H4B_A:4 109.5 . . ?
C1_A:4 C4_A:4 H4C_A:4 109.5 . . ?
H4A_A:4 C4_A:4 H4C_A:4 109.5 . . ?
H4B_A:4 C4_A:4 H4C_A:4 109.5 . . ?
C_B:4 Pd_B:1 C3_B:2 151.53(6) . . ?
C_B:4 Pd_B:1 C2_B:2 112.84(6) . . ?
C3_B:2 Pd_B:1 C2_B:2 38.72(6) . . ?
C_B:4 Pd_B:1 P_B:3 99.02(5) . . ?
C3_B:2 Pd_B:1 P_B:3 109.40(5) . . ?
C2_B:2 Pd_B:1 P_B:3 147.67(4) . . ?
O4_B:2 C4_B:2 C3_B:2 122.26(16) . . ?
O4_B:2 C4_B:2 C4A_B:2 121.09(16) . . ?
C3_B:2 C4_B:2 C4A_B:2 116.65(14) . . ?
C5H_B:2 C4A_B:2 C8A_B:2 120.74(16) . . ?
C5H_B:2 C4A_B:2 C4_B:2 118.71(17) . . ?
C8A_B:2 C4A_B:2 C4_B:2 120.55(14) . . ?
C7_B:2 C6_B:2 C5H_B:2 120.91(18) . . ?
C7_B:2 C6_B:2 H6_B:2 119.5 . . ?
C5H_B:2 C6_B:2 H6_B:2 119.5 . . ?
C6_B:2 C7_B:2 C8O_B:2 120.82(18) . . ?
C6_B:2 C7_B:2 H7_B:2 119.6 . . ?
C8O_B:2 C7_B:2 H7_B:2 119.6 . . ?
C8O_B:2 C8A_B:2 C4A_B:2 118.86(15) . . ?
C8O_B:2 C8A_B:2 C1_B:2 120.02(16) . . ?
C4A_B:2 C8A_B:2 C1_B:2 121.12(14) . . ?
O1_B:2 C1_B:2 C2_B:2 122.01(16) . . ?
O1_B:2 C1_B:2 C8A_B:2 120.37(15) . . ?
C2_B:2 C1_B:2 C8A_B:2 117.62(14) . . ?
C3_B:2 C2_B:2 C1_B:2 121.26(14) . . ?
C3_B:2 C2_B:2 Pd_B:1 69.46(9) . . ?
C1_B:2 C2_B:2 Pd_B:1 100.30(10) . . ?
C3_B:2 C2_B:2 H2_B:2 119.4 . . ?
C1_B:2 C2_B:2 H2_B:2 119.4 . . ?
Pd_B:1 C2_B:2 H2_B:2 100.1 . . ?
C2_B:2 C3_B:2 C4_B:2 121.54(15) . . ?
C2_B:2 C3_B:2 Pd_B:1 71.82(9) . . ?
C4_B:2 C3_B:2 Pd_B:1 104.08(10) . . ?
C2_B:2 C3_B:2 H3_B:2 119.2 . . ?
C4_B:2 C3_B:2 H3_B:2 119.2 . . ?
Pd_B:1 C3_B:2 H3_B:2 94.0 . . ?
OA_B:2 C8O_B:2 C7_B:2 118.53(17) . . ?
OA_B:2 C8O_B:2 C8A_B:2 121.99(17) . . ?
C7_B:2 C8O_B:2 C8A_B:2 119.48(18) . . ?
C8O_B:2 OA_B:2 HA_B:2 109.5 . . ?
C6_B:2 C5H_B:2 C4A_B:2 119.11(19) . . ?
C6_B:2 C5H_B:2 H5H_B:2 120.4 . . ?
C4A_B:2 C5H_B:2 H5H_B:2 120.4 . . ?
C7_B:3 P_B:3 C1_B:3 105.68(7) . . ?
C7_B:3 P_B:3 C13_B:3 102.12(7) . . ?
C1_B:3 P_B:3 C13_B:3 102.58(7) . . ?
C7_B:3 P_B:3 Pd_B:1 113.75(5) . . ?
C1_B:3 P_B:3 Pd_B:1 113.40(5) . . ?
C13_B:3 P_B:3 Pd_B:1 117.81(5) . . ?
C13_B:3 C18_B:3 C17_B:3 120.50(15) . . ?
C13_B:3 C18_B:3 H18_B:3 119.7 . . ?
C17_B:3 C18_B:3 H18_B:3 119.7 . . ?
C16_B:3 C17_B:3 C18_B:3 119.73(16) . . ?
C16_B:3 C17_B:3 H17_B:3 120.1 . . ?
C18_B:3 C17_B:3 H17_B:3 120.1 . . ?
C17_B:3 C16_B:3 C15_B:3 120.04(15) . . ?
C17_B:3 C16_B:3 H16_B:3 120.0 . . ?
C15_B:3 C16_B:3 H16_B:3 120.0 . . ?
C14_B:3 C15_B:3 C16_B:3 120.35(15) . . ?
C14_B:3 C15_B:3 H15_B:3 119.8 . . ?
C16_B:3 C15_B:3 H15_B:3 119.8 . . ?
C15_B:3 C14_B:3 C13_B:3 120.06(15) . . ?
C15_B:3 C14_B:3 H14_B:3 120.0 . . ?
C13_B:3 C14_B:3 H14_B:3 120.0 . . ?
C18_B:3 C13_B:3 C14_B:3 119.28(14) . . ?
C18_B:3 C13_B:3 P_B:3 122.54(12) . . ?
C14_B:3 C13_B:3 P_B:3 118.15(12) . . ?
C8_B:3 C7_B:3 C12_B:3 119.08(15) . . ?
C8_B:3 C7_B:3 P_B:3 118.63(13) . . ?
C12_B:3 C7_B:3 P_B:3 122.23(12) . . ?
C7_B:3 C8_B:3 C9_B:3 119.73(19) . . ?
C7_B:3 C8_B:3 H8_B:3 120.1 . . ?
C9_B:3 C8_B:3 H8_B:3 120.1 . . ?
C10_B:3 C9_B:3 C8_B:3 120.6(2) . . ?
C10_B:3 C9_B:3 H9_B:3 119.7 . . ?
C8_B:3 C9_B:3 H9_B:3 119.7 . . ?
C11_B:3 C10_B:3 C9_B:3 120.15(18) . . ?
C11_B:3 C10_B:3 H10_B:3 119.9 . . ?
C9_B:3 C10_B:3 H10_B:3 119.9 . . ?
C10_B:3 C11_B:3 C12_B:3 119.47(17) . . ?
C10_B:3 C11_B:3 H11_B:3 120.3 . . ?
C12_B:3 C11_B:3 H11_B:3 120.3 . . ?
C11_B:3 C12_B:3 C7_B:3 120.96(15) . . ?
C11_B:3 C12_B:3 H12_B:3 119.5 . . ?
C7_B:3 C12_B:3 H12_B:3 119.5 . . ?
C6_B:3 C1_B:3 C2_B:3 118.73(14) . . ?
C6_B:3 C1_B:3 P_B:3 123.24(12) . . ?
C2_B:3 C1_B:3 P_B:3 118.04(11) . . ?
C3_B:3 C2_B:3 C1_B:3 120.43(15) . . ?
C3_B:3 C2_B:3 H2_B:3 119.8 . . ?
C1_B:3 C2_B:3 H2_B:3 119.8 . . ?
C2_B:3 C3_B:3 C4_B:3 120.31(16) . . ?
C2_B:3 C3_B:3 H3_B:3 119.8 . . ?
C4_B:3 C3_B:3 H3_B:3 119.8 . . ?
C5_B:3 C4_B:3 C3_B:3 119.70(16) . . ?
C5_B:3 C4_B:3 H4_B:3 120.2 . . ?
C3_B:3 C4_B:3 H4_B:3 120.2 . . ?
C4_B:3 C5_B:3 C6_B:3 120.29(16) . . ?
C4_B:3 C5_B:3 H5_B:3 119.9 . . ?
C6_B:3 C5_B:3 H5_B:3 119.9 . . ?
C1_B:3 C6_B:3 C5_B:3 120.55(15) . . ?
C1_B:3 C6_B:3 H6_B:3 119.7 . . ?
C5_B:3 C6_B:3 H6_B:3 119.7 . . ?
C_B:4 N_B:4 C1_B:4 176.88(17) . . ?
N_B:4 C_B:4 Pd_B:1 176.58(15) . . ?
N_B:4 C1_B:4 C3_B:4 107.92(14) . . ?
N_B:4 C1_B:4 C2_B:4 107.43(14) . . ?
C3_B:4 C1_B:4 C2_B:4 111.49(16) . . ?
N_B:4 C1_B:4 C4_B:4 107.37(14) . . ?
C3_B:4 C1_B:4 C4_B:4 111.02(17) . . ?
C2_B:4 C1_B:4 C4_B:4 111.39(16) . . ?
C1_B:4 C2_B:4 H2A_B:4 109.5 . . ?
C1_B:4 C2_B:4 H2B_B:4 109.5 . . ?
H2A_B:4 C2_B:4 H2B_B:4 109.5 . . ?
C1_B:4 C2_B:4 H2C_B:4 109.5 . . ?
H2A_B:4 C2_B:4 H2C_B:4 109.5 . . ?
H2B_B:4 C2_B:4 H2C_B:4 109.5 . . ?
C1_B:4 C3_B:4 H3A_B:4 109.5 . . ?
C1_B:4 C3_B:4 H3B_B:4 109.5 . . ?
H3A_B:4 C3_B:4 H3B_B:4 109.5 . . ?
C1_B:4 C3_B:4 H3C_B:4 109.5 . . ?
H3A_B:4 C3_B:4 H3C_B:4 109.5 . . ?
H3B_B:4 C3_B:4 H3C_B:4 109.5 . . ?
C1_B:4 C4_B:4 H4A_B:4 109.5 . . ?
C1_B:4 C4_B:4 H4B_B:4 109.5 . . ?
H4A_B:4 C4_B:4 H4B_B:4 109.5 . . ?
C1_B:4 C4_B:4 H4C_B:4 109.5 . . ?
H4A_B:4 C4_B:4 H4C_B:4 109.5 . . ?
H4B_B:4 C4_B:4 H4C_B:4 109.5 . . ?

loop_
_geom_bond_atom_site_label_1
_geom_bond_atom_site_label_2
_geom_bond_distance
_geom_bond_site_symmetry_2
_geom_bond_publ_flag
Pd_A:1 C_A:4 2.0009(16) . ?
Pd_A:1 C3_A:2 2.1436(15) . ?
Pd_A:1 C2_A:2 2.1467(16) . ?
Pd_A:1 P_A:3 2.3121(5) . ?
P_A:3 C1_A:3 1.8184(15) . ?
P_A:3 C13_A:3 1.8195(15) . ?
P_A:3 C7_A:3 1.8197(15) . ?
C18_A:3 C13_A:3 1.389(2) . ?
C18_A:3 C17_A:3 1.396(2) . ?
C18_A:3 H18_A:3 0.9500 . ?
C17_A:3 C16_A:3 1.388(3) . ?
C17_A:3 H17_A:3 0.9500 . ?
C16_A:3 C15_A:3 1.387(3) . ?
C16_A:3 H16_A:3 0.9500 . ?
C15_A:3 C14_A:3 1.386(2) . ?
C15_A:3 H15_A:3 0.9500 . ?
C14_A:3 C13_A:3 1.401(2) . ?
C14_A:3 H14_A:3 0.9500 . ?
C7_A:3 C8_A:3 1.392(2) . ?
C7_A:3 C12_A:3 1.399(2) . ?
C8_A:3 C9_A:3 1.396(2) . ?
C8_A:3 H8_A:3 0.9500 . ?
C9_A:3 C10_A:3 1.384(3) . ?
C9_A:3 H9_A:3 0.9500 . ?
C10_A:3 C11_A:3 1.393(3) . ?
C10_A:3 H10_A:3 0.9500 . ?
C11_A:3 C12_A:3 1.391(2) . ?
C11_A:3 H11_A:3 0.9500 . ?
C12_A:3 H12_A:3 0.9500 . ?
C1_A:3 C6_A:3 1.390(2) . ?
C1_A:3 C2_A:3 1.396(2) . ?
C2_A:3 C3_A:3 1.388(2) . ?
C2_A:3 H2_A:3 0.9500 . ?
C3_A:3 C4_A:3 1.389(3) . ?
C3_A:3 H3_A:3 0.9500 . ?
C4_A:3 C5_A:3 1.385(2) . ?
C4_A:3 H4_A:3 0.9500 . ?
C5_A:3 C6_A:3 1.391(2) . ?
C5_A:3 H5_A:3 0.9500 . ?
C6_A:3 H6_A:3 0.9500 . ?
O4_A:2 C4_A:2 1.239(2) . ?
C4_A:2 C3_A:2 1.448(2) . ?
C4_A:2 C4A_A:2 1.481(3) . ?
C4A_A:2 C5H_A:2 1.397(2) . ?
C4A_A:2 C8A_A:2 1.404(3) . ?
C6_A:2 C7_A:2 1.370(3) . ?
C6_A:2 C5H_A:2 1.384(3) . ?
C6_A:2 H6_A:2 0.9500 . ?
C7_A:2 C8O_A:2 1.410(3) . ?
C7_A:2 H7_A:2 0.9500 . ?
C8A_A:2 C8O_A:2 1.402(3) . ?
C8A_A:2 C1_A:2 1.488(3) . ?
C1_A:2 O1_A:2 1.249(2) . ?
C1_A:2 C2_A:2 1.445(3) . ?
C2_A:2 C3_A:2 1.415(2) . ?
C2_A:2 H2_A:2 0.9500 . ?
C3_A:2 H3_A:2 0.9500 . ?
C8O_A:2 OA_A:2 1.326(3) . ?
OA_A:2 HA_A:2 0.8400 . ?
C5H_A:2 H5H_A:2 0.9500 . ?
N_A:4 C_A:4 1.151(2) . ?
N_A:4 C1_A:4 1.460(2) . ?
C1_A:4 C4_A:4 1.524(2) . ?
C1_A:4 C2_A:4 1.524(2) . ?
C1_A:4 C3_A:4 1.525(2) . ?
C2_A:4 H2A_A:4 0.9800 . ?
C2_A:4 H2B_A:4 0.9800 . ?
C2_A:4 H2C_A:4 0.9800 . ?
C3_A:4 H3A_A:4 0.9800 . ?
C3_A:4 H3B_A:4 0.9800 . ?
C3_A:4 H3C_A:4 0.9800 . ?
C4_A:4 H4A_A:4 0.9800 . ?
C4_A:4 H4B_A:4 0.9800 . ?
C4_A:4 H4C_A:4 0.9800 . ?
Pd_B:1 C_B:4 2.0122(15) . ?
Pd_B:1 C3_B:2 2.1224(15) . ?
Pd_B:1 C2_B:2 2.1534(15) . ?
Pd_B:1 P_B:3 2.3117(6) . ?
O4_B:2 C4_B:2 1.226(2) . ?
C4_B:2 C3_B:2 1.464(2) . ?
C4_B:2 C4A_B:2 1.488(2) . ?
C4A_B:2 C5H_B:2 1.398(2) . ?
C4A_B:2 C8A_B:2 1.410(2) . ?
C6_B:2 C7_B:2 1.373(3) . ?
C6_B:2 C5H_B:2 1.389(3) . ?
C6_B:2 H6_B:2 0.9500 . ?
C7_B:2 C8O_B:2 1.399(3) . ?
C7_B:2 H7_B:2 0.9500 . ?
C8A_B:2 C8O_B:2 1.405(2) . ?
C8A_B:2 C1_B:2 1.483(2) . ?
C1_B:2 O1_B:2 1.254(2) . ?
C1_B:2 C2_B:2 1.440(2) . ?
C2_B:2 C3_B:2 1.418(2) . ?
C2_B:2 H2_B:2 0.9500 . ?
C3_B:2 H3_B:2 0.9500 . ?
C8O_B:2 OA_B:2 1.323(2) . ?
OA_B:2 HA_B:2 0.8400 . ?
C5H_B:2 H5H_B:2 0.9500 . ?
P_B:3 C7_B:3 1.8175(15) . ?
P_B:3 C1_B:3 1.8228(16) . ?
P_B:3 C13_B:3 1.8243(15) . ?
C18_B:3 C13_B:3 1.394(2) . ?
C18_B:3 C17_B:3 1.394(2) . ?
C18_B:3 H18_B:3 0.9500 . ?
C17_B:3 C16_B:3 1.386(2) . ?
C17_B:3 H17_B:3 0.9500 . ?
C16_B:3 C15_B:3 1.390(3) . ?
C16_B:3 H16_B:3 0.9500 . ?
C15_B:3 C14_B:3 1.388(2) . ?
C15_B:3 H15_B:3 0.9500 . ?
C14_B:3 C13_B:3 1.396(2) . ?
C14_B:3 H14_B:3 0.9500 . ?
C7_B:3 C8_B:3 1.387(2) . ?
C7_B:3 C12_B:3 1.393(2) . ?
C8_B:3 C9_B:3 1.388(3) . ?
C8_B:3 H8_B:3 0.9500 . ?
C9_B:3 C10_B:3 1.382(3) . ?
C9_B:3 H9_B:3 0.9500 . ?
C10_B:3 C11_B:3 1.377(3) . ?
C10_B:3 H10_B:3 0.9500 . ?
C11_B:3 C12_B:3 1.385(2) . ?
C11_B:3 H11_B:3 0.9500 . ?
C12_B:3 H12_B:3 0.9500 . ?
C1_B:3 C6_B:3 1.388(2) . ?
C1_B:3 C2_B:3 1.403(2) . ?
C2_B:3 C3_B:3 1.384(2) . ?
C2_B:3 H2_B:3 0.9500 . ?
C3_B:3 C4_B:3 1.387(3) . ?
C3_B:3 H3_B:3 0.9500 . ?
C4_B:3 C5_B:3 1.382(3) . ?
C4_B:3 H4_B:3 0.9500 . ?
C5_B:3 C6_B:3 1.392(2) . ?
C5_B:3 H5_B:3 0.9500 . ?
C6_B:3 H6_B:3 0.9500 . ?
N_B:4 C_B:4 1.150(2) . ?
N_B:4 C1_B:4 1.459(2) . ?
C1_B:4 C3_B:4 1.519(2) . ?
C1_B:4 C2_B:4 1.520(3) . ?
C1_B:4 C4_B:4 1.523(3) . ?
C2_B:4 H2A_B:4 0.9800 . ?
C2_B:4 H2B_B:4 0.9800 . ?
C2_B:4 H2C_B:4 0.9800 . ?
C3_B:4 H3A_B:4 0.9800 . ?
C3_B:4 H3B_B:4 0.9800 . ?
C3_B:4 H3C_B:4 0.9800 . ?
C4_B:4 H4A_B:4 0.9800 . ?
C4_B:4 H4B_B:4 0.9800 . ?
C4_B:4 H4C_B:4 0.9800 . ?

loop_
_geom_torsion_atom_site_label_1
_geom_torsion_atom_site_label_2
_geom_torsion_atom_site_label_3
_geom_torsion_atom_site_label_4
_geom_torsion
_geom_torsion_site_symmetry_1
_geom_torsion_site_symmetry_2
_geom_torsion_site_symmetry_3
_geom_torsion_site_symmetry_4
_geom_torsion_publ_flag
C13_A:3 C18_A:3 C17_A:3 C16_A:3 2.0(2) . . . . ?
C18_A:3 C17_A:3 C16_A:3 C15_A:3 -0.1(3) . . . . ?
C17_A:3 C16_A:3 C15_A:3 C14_A:3 -1.8(3) . . . . ?
C16_A:3 C15_A:3 C14_A:3 C13_A:3 1.7(3) . . . . ?
C17_A:3 C18_A:3 C13_A:3 C14_A:3 -2.0(2) . . . . ?
C17_A:3 C18_A:3 C13_A:3 P_A:3 173.62(12) . . . . ?
C15_A:3 C14_A:3 C13_A:3 C18_A:3 0.2(2) . . . . ?
C15_A:3 C14_A:3 C13_A:3 P_A:3 -175.66(13) . . . . ?
C1_A:3 P_A:3 C13_A:3 C18_A:3 11.89(14) . . . . ?
C7_A:3 P_A:3 C13_A:3 C18_A:3 120.15(13) . . . . ?
Pd_A:1 P_A:3 C13_A:3 C18_A:3 -111.76(12) . . . . ?
C1_A:3 P_A:3 C13_A:3 C14_A:3 -172.43(12) . . . . ?
C7_A:3 P_A:3 C13_A:3 C14_A:3 -64.18(13) . . . . ?
Pd_A:1 P_A:3 C13_A:3 C14_A:3 63.91(13) . . . . ?
C1_A:3 P_A:3 C7_A:3 C8_A:3 -91.49(12) . . . . ?
C13_A:3 P_A:3 C7_A:3 C8_A:3 160.34(12) . . . . ?
Pd_A:1 P_A:3 C7_A:3 C8_A:3 33.86(13) . . . . ?
C1_A:3 P_A:3 C7_A:3 C12_A:3 85.34(13) . . . . ?
C13_A:3 P_A:3 C7_A:3 C12_A:3 -22.82(14) . . . . ?
Pd_A:1 P_A:3 C7_A:3 C12_A:3 -149.30(11) . . . . ?
C12_A:3 C7_A:3 C8_A:3 C9_A:3 -1.2(2) . . . . ?
P_A:3 C7_A:3 C8_A:3 C9_A:3 175.75(12) . . . . ?
C7_A:3 C8_A:3 C9_A:3 C10_A:3 0.5(2) . . . . ?
C8_A:3 C9_A:3 C10_A:3 C11_A:3 0.1(2) . . . . ?
C9_A:3 C10_A:3 C11_A:3 C12_A:3 -0.1(3) . . . . ?
C10_A:3 C11_A:3 C12_A:3 C7_A:3 -0.5(2) . . . . ?
C8_A:3 C7_A:3 C12_A:3 C11_A:3 1.2(2) . . . . ?
P_A:3 C7_A:3 C12_A:3 C11_A:3 -175.63(12) . . . . ?
C13_A:3 P_A:3 C1_A:3 C6_A:3 97.78(14) . . . . ?
C7_A:3 P_A:3 C1_A:3 C6_A:3 -11.59(15) . . . . ?
Pd_A:1 P_A:3 C1_A:3 C6_A:3 -138.59(12) . . . . ?
C13_A:3 P_A:3 C1_A:3 C2_A:3 -82.35(13) . . . . ?
C7_A:3 P_A:3 C1_A:3 C2_A:3 168.28(12) . . . . ?
Pd_A:1 P_A:3 C1_A:3 C2_A:3 41.27(13) . . . . ?
C6_A:3 C1_A:3 C2_A:3 C3_A:3 -2.0(2) . . . . ?
P_A:3 C1_A:3 C2_A:3 C3_A:3 178.09(12) . . . . ?
C1_A:3 C2_A:3 C3_A:3 C4_A:3 2.0(2) . . . . ?
C2_A:3 C3_A:3 C4_A:3 C5_A:3 0.1(3) . . . . ?
C3_A:3 C4_A:3 C5_A:3 C6_A:3 -2.0(3) . . . . ?
C2_A:3 C1_A:3 C6_A:3 C5_A:3 0.1(2) . . . . ?
P_A:3 C1_A:3 C6_A:3 C5_A:3 179.92(13) . . . . ?
C4_A:3 C5_A:3 C6_A:3 C1_A:3 2.0(3) . . . . ?
O4_A:2 C4_A:2 C4A_A:2 C5H_A:2 -7.3(3) . . . . ?
C3_A:2 C4_A:2 C4A_A:2 C5H_A:2 171.24(15) . . . . ?
O4_A:2 C4_A:2 C4A_A:2 C8A_A:2 175.77(17) . . . . ?
C3_A:2 C4_A:2 C4A_A:2 C8A_A:2 -5.6(2) . . . . ?
C5H_A:2 C6_A:2 C7_A:2 C8O_A:2 -2.9(3) . . . . ?
C5H_A:2 C4A_A:2 C8A_A:2 C8O_A:2 -2.7(2) . . . . ?
C4_A:2 C4A_A:2 C8A_A:2 C8O_A:2 174.10(16) . . . . ?
C5H_A:2 C4A_A:2 C8A_A:2 C1_A:2 176.83(16) . . . . ?
C4_A:2 C4A_A:2 C8A_A:2 C1_A:2 -6.3(2) . . . . ?
C8O_A:2 C8A_A:2 C1_A:2 O1_A:2 10.2(3) . . . . ?
C4A_A:2 C8A_A:2 C1_A:2 O1_A:2 -169.31(17) . . . . ?
C8O_A:2 C8A_A:2 C1_A:2 C2_A:2 -168.48(16) . . . . ?
C4A_A:2 C8A_A:2 C1_A:2 C2_A:2 12.0(2) . . . . ?
O1_A:2 C1_A:2 C2_A:2 C3_A:2 175.89(17) . . . . ?
C8A_A:2 C1_A:2 C2_A:2 C3_A:2 -5.4(2) . . . . ?
O1_A:2 C1_A:2 C2_A:2 Pd_A:1 -113.51(17) . . . . ?
C8A_A:2 C1_A:2 C2_A:2 Pd_A:1 65.18(15) . . . . ?
C1_A:2 C2_A:2 C3_A:2 C4_A:2 -6.8(2) . . . . ?
Pd_A:1 C2_A:2 C3_A:2 C4_A:2 -91.35(15) . . . . ?
C1_A:2 C2_A:2 C3_A:2 Pd_A:1 84.60(14) . . . . ?
O4_A:2 C4_A:2 C3_A:2 C2_A:2 -169.06(16) . . . . ?
C4A_A:2 C4_A:2 C3_A:2 C2_A:2 12.4(2) . . . . ?
O4_A:2 C4_A:2 C3_A:2 Pd_A:1 116.66(16) . . . . ?
C4A_A:2 C4_A:2 C3_A:2 Pd_A:1 -61.92(16) . . . . ?
C4A_A:2 C8A_A:2 C8O_A:2 OA_A:2 179.24(18) . . . . ?
C1_A:2 C8A_A:2 C8O_A:2 OA_A:2 -0.3(3) . . . . ?
C4A_A:2 C8A_A:2 C8O_A:2 C7_A:2 -1.5(3) . . . . ?
C1_A:2 C8A_A:2 C8O_A:2 C7_A:2 178.97(17) . . . . ?
C6_A:2 C7_A:2 C8O_A:2 OA_A:2 -176.37(19) . . . . ?
C6_A:2 C7_A:2 C8O_A:2 C8A_A:2 4.3(3) . . . . ?
C7_A:2 C6_A:2 C5H_A:2 C4A_A:2 -1.3(3) . . . . ?
C8A_A:2 C4A_A:2 C5H_A:2 C6_A:2 4.1(3) . . . . ?
C4_A:2 C4A_A:2 C5H_A:2 C6_A:2 -172.72(17) . . . . ?
O4_B:2 C4_B:2 C4A_B:2 C5H_B:2 -7.5(3) . . . . ?
C3_B:2 C4_B:2 C4A_B:2 C5H_B:2 172.14(16) . . . . ?
O4_B:2 C4_B:2 C4A_B:2 C8A_B:2 172.98(17) . . . . ?
C3_B:2 C4_B:2 C4A_B:2 C8A_B:2 -7.4(2) . . . . ?
C5H_B:2 C6_B:2 C7_B:2 C8O_B:2 -2.0(3) . . . . ?
C5H_B:2 C4A_B:2 C8A_B:2 C8O_B:2 -1.9(3) . . . . ?
C4_B:2 C4A_B:2 C8A_B:2 C8O_B:2 177.53(16) . . . . ?
C5H_B:2 C4A_B:2 C8A_B:2 C1_B:2 177.73(17) . . . . ?
C4_B:2 C4A_B:2 C8A_B:2 C1_B:2 -2.8(2) . . . . ?
C8O_B:2 C8A_B:2 C1_B:2 O1_B:2 8.3(2) . . . . ?
C4A_B:2 C8A_B:2 C1_B:2 O1_B:2 -171.33(16) . . . . ?
C8O_B:2 C8A_B:2 C1_B:2 C2_B:2 -171.45(15) . . . . ?
C4A_B:2 C8A_B:2 C1_B:2 C2_B:2 8.9(2) . . . . ?
O1_B:2 C1_B:2 C2_B:2 C3_B:2 175.67(15) . . . . ?
C8A_B:2 C1_B:2 C2_B:2 C3_B:2 -4.5(2) . . . . ?
O1_B:2 C1_B:2 C2_B:2 Pd_B:1 -112.20(15) . . . . ?
C8A_B:2 C1_B:2 C2_B:2 Pd_B:1 67.59(15) . . . . ?
C1_B:2 C2_B:2 C3_B:2 C4_B:2 -5.9(2) . . . . ?
Pd_B:1 C2_B:2 C3_B:2 C4_B:2 -95.67(14) . . . . ?
C1_B:2 C2_B:2 C3_B:2 Pd_B:1 89.76(14) . . . . ?
O4_B:2 C4_B:2 C3_B:2 C2_B:2 -168.55(17) . . . . ?
C4A_B:2 C4_B:2 C3_B:2 C2_B:2 11.8(2) . . . . ?
O4_B:2 C4_B:2 C3_B:2 Pd_B:1 114.37(17) . . . . ?
C4A_B:2 C4_B:2 C3_B:2 Pd_B:1 -65.29(16) . . . . ?
C6_B:2 C7_B:2 C8O_B:2 OA_B:2 -177.30(19) . . . . ?
C6_B:2 C7_B:2 C8O_B:2 C8A_B:2 2.4(3) . . . . ?
C4A_B:2 C8A_B:2 C8O_B:2 OA_B:2 179.26(17) . . . . ?
C1_B:2 C8A_B:2 C8O_B:2 OA_B:2 -0.4(3) . . . . ?
C4A_B:2 C8A_B:2 C8O_B:2 C7_B:2 -0.4(3) . . . . ?
C1_B:2 C8A_B:2 C8O_B:2 C7_B:2 179.92(16) . . . . ?
C7_B:2 C6_B:2 C5H_B:2 C4A_B:2 -0.4(3) . . . . ?
C8A_B:2 C4A_B:2 C5H_B:2 C6_B:2 2.3(3) . . . . ?
C4_B:2 C4A_B:2 C5H_B:2 C6_B:2 -177.14(18) . . . . ?
C13_B:3 C18_B:3 C17_B:3 C16_B:3 1.0(2) . . . . ?
C18_B:3 C17_B:3 C16_B:3 C15_B:3 0.1(2) . . . . ?
C17_B:3 C16_B:3 C15_B:3 C14_B:3 -0.7(3) . . . . ?
C16_B:3 C15_B:3 C14_B:3 C13_B:3 0.1(2) . . . . ?
C17_B:3 C18_B:3 C13_B:3 C14_B:3 -1.5(2) . . . . ?
C17_B:3 C18_B:3 C13_B:3 P_B:3 -179.53(12) . . . . ?
C15_B:3 C14_B:3 C13_B:3 C18_B:3 1.0(2) . . . . ?
C15_B:3 C14_B:3 C13_B:3 P_B:3 179.06(12) . . . . ?
C7_B:3 P_B:3 C13_B:3 C18_B:3 99.56(13) . . . . ?
C1_B:3 P_B:3 C13_B:3 C18_B:3 -9.78(14) . . . . ?
Pd_B:1 P_B:3 C13_B:3 C18_B:3 -135.07(11) . . . . ?
C7_B:3 P_B:3 C13_B:3 C14_B:3 -78.47(13) . . . . ?
C1_B:3 P_B:3 C13_B:3 C14_B:3 172.19(12) . . . . ?
Pd_B:1 P_B:3 C13_B:3 C14_B:3 46.90(13) . . . . ?
C1_B:3 P_B:3 C7_B:3 C8_B:3 -93.57(18) . . . . ?
C13_B:3 P_B:3 C7_B:3 C8_B:3 159.47(17) . . . . ?
Pd_B:1 P_B:3 C7_B:3 C8_B:3 31.46(19) . . . . ?
C1_B:3 P_B:3 C7_B:3 C12_B:3 89.07(15) . . . . ?
C13_B:3 P_B:3 C7_B:3 C12_B:3 -17.89(15) . . . . ?
Pd_B:1 P_B:3 C7_B:3 C12_B:3 -145.89(12) . . . . ?
C12_B:3 C7_B:3 C8_B:3 C9_B:3 -0.9(4) . . . . ?
P_B:3 C7_B:3 C8_B:3 C9_B:3 -178.3(3) . . . . ?
C7_B:3 C8_B:3 C9_B:3 C10_B:3 1.0(5) . . . . ?
C8_B:3 C9_B:3 C10_B:3 C11_B:3 -0.5(5) . . . . ?
C9_B:3 C10_B:3 C11_B:3 C12_B:3 -0.3(4) . . . . ?
C10_B:3 C11_B:3 C12_B:3 C7_B:3 0.4(3) . . . . ?
C8_B:3 C7_B:3 C12_B:3 C11_B:3 0.2(3) . . . . ?
P_B:3 C7_B:3 C12_B:3 C11_B:3 177.51(14) . . . . ?
C7_B:3 P_B:3 C1_B:3 C6_B:3 -0.64(16) . . . . ?
C13_B:3 P_B:3 C1_B:3 C6_B:3 105.98(14) . . . . ?
Pd_B:1 P_B:3 C1_B:3 C6_B:3 -125.90(13) . . . . ?
C7_B:3 P_B:3 C1_B:3 C2_B:3 179.48(12) . . . . ?
C13_B:3 P_B:3 C1_B:3 C2_B:3 -73.90(13) . . . . ?
Pd_B:1 P_B:3 C1_B:3 C2_B:3 54.22(13) . . . . ?
C6_B:3 C1_B:3 C2_B:3 C3_B:3 -0.7(2) . . . . ?
P_B:3 C1_B:3 C2_B:3 C3_B:3 179.19(13) . . . . ?
C1_B:3 C2_B:3 C3_B:3 C4_B:3 0.7(3) . . . . ?
C2_B:3 C3_B:3 C4_B:3 C5_B:3 -0.5(3) . . . . ?
C3_B:3 C4_B:3 C5_B:3 C6_B:3 0.3(3) . . . . ?
C2_B:3 C1_B:3 C6_B:3 C5_B:3 0.5(3) . . . . ?
P_B:3 C1_B:3 C6_B:3 C5_B:3 -179.41(14) . . . . ?
C4_B:3 C5_B:3 C6_B:3 C1_B:3 -0.3(3) . . . . ?
